data_7130321
loop_
_publ_author_name
'Brechin, Euan K.'
'Agapaki, Eleftheria'
'Singh, Mukesh'
'Tsanai, Angelos B.'
'Nichol, Gary Stephen'
'Schnack, J\"urgen'

_publ_section_title
;
 A graceful break-up: serendipitous self-assembly of a ferromagnetically
 coupled [NiII14] wheel
;
_journal_name_full 'Chemical Communications'
_journal_paper_doi 10.1039/D2CC03445J
_journal_year 2022
_chemical_formula_moiety 'C75 H116 Cl14 N24 Ni14 O30, 4(C3 H6 O)'
_chemical_formula_sum 'C87 H140 Cl14 N24 Ni14 O34'
_chemical_formula_weight 3384.46
_chemical_name_systematic EA-416_Acetone
_space_group_crystal_system tetragonal
_space_group_IT_number 86
_space_group_name_Hall '-P 4bc'
_space_group_name_H-M_alt 'P 42/n :2'
_atom_sites_solution_hydrogens mixed
_audit_creation_date 2022-05-02
_audit_creation_method
;
Olex2 1.5-beta
(compiled 2022.04.07 svn.rca3783a0 for OlexSys, GUI svn.r6498)
;
_audit_update_record
;
2022-05-02 deposited with the CCDC.	2022-07-05 downloaded from the CCDC.
;
_cell_angle_alpha 90
_cell_angle_beta 90
_cell_angle_gamma 90
_cell_formula_units_Z 4
_cell_length_a 37.1760(2)
_cell_length_b 37.1760(2)
_cell_length_c 11.96640(10)
_cell_measurement_reflns_used 94703
_cell_measurement_temperature 120.15
_cell_measurement_theta_max 30.3920
_cell_measurement_theta_min 3.6250
_cell_volume 16538.22(19)
_computing_cell_refinement 'CrysAlisPro 1.171.41.123a (Rigaku OD, 2022)'
_computing_data_collection 'CrysAlisPro 1.171.41.123a (Rigaku OD, 2022)'
_computing_data_reduction 'CrysAlisPro 1.171.41.123a (Rigaku OD, 2022)'
_computing_molecular_graphics 'Olex2 1.5-beta (Dolomanov et al., 2009)'
_computing_publication_material 'Olex2 1.5-beta (Dolomanov et al., 2009)'
_computing_structure_refinement 'SHELXL 2018/3 (Sheldrick, 2015)'
_computing_structure_solution 'SHELXT 2018/2 (Sheldrick, 2018)'
_diffrn_ambient_environment N~2~
_diffrn_ambient_temperature 120.00(10)
_diffrn_detector 'CCD plate'
_diffrn_detector_area_resol_mean 5.1574
_diffrn_detector_type Atlas
_diffrn_measured_fraction_theta_full 0.997
_diffrn_measured_fraction_theta_max 0.997
_diffrn_measurement_details
;
List of Runs (angles in degrees, time in seconds):

  # Type    Start    End  Width  t~exp~   \w     \q     \k     \f   Frames
#--------------------------------------------------------------------------
  1  \w      5.00  68.00   0.30   30.00    --   14.65-124.00 -23.00  210
  2  \w     20.00  83.00   0.30   30.00    --   14.65-148.00 171.00  210
  3  \w    -43.00  19.10   0.30   30.00    --  -13.08  77.00-150.00  207
  4  \w    -21.00   7.20   0.30   30.00    --  -13.08  77.00-120.00   94
  5  \w    -42.00  10.20   0.30   30.00    --  -13.08 -77.00 -30.00  174
  6  \w    -44.00 -17.90   0.30   30.00    --   14.65 -38.00 120.00   87
  7  \w     58.00  85.00   0.30   30.00    --   14.65 178.00-150.00   90
  8  \w     38.00  87.20   0.30   30.00    --   14.65-178.00 120.00  164
;
_diffrn_measurement_device 'four-circle diffractometer'
_diffrn_measurement_device_type 'Rigaku Oxford Diffraction SuperNova'
_diffrn_measurement_method '\w scans'
_diffrn_orient_matrix_type 'CrysAlisPro convention (1999,Acta A55,543-557)'
_diffrn_orient_matrix_UB_11 0.0053456000
_diffrn_orient_matrix_UB_12 0.0182744000
_diffrn_orient_matrix_UB_13 -0.0036556000
_diffrn_orient_matrix_UB_21 -0.0159544000
_diffrn_orient_matrix_UB_22 0.0052478000
_diffrn_orient_matrix_UB_23 0.0281700000
_diffrn_orient_matrix_UB_31 0.0090084000
_diffrn_orient_matrix_UB_32 -0.0015669000
_diffrn_orient_matrix_UB_33 0.0520273000
_diffrn_radiation_monochromator mirror
_diffrn_radiation_probe x-ray
_diffrn_radiation_type 'Mo K\a'
_diffrn_radiation_wavelength 0.71073
_diffrn_reflns_av_R_equivalents 0.0499
_diffrn_reflns_av_unetI/netI 0.0302
_diffrn_reflns_Laue_measured_fraction_full 0.997
_diffrn_reflns_Laue_measured_fraction_max 0.997
_diffrn_reflns_limit_h_max 47
_diffrn_reflns_limit_h_min -45
_diffrn_reflns_limit_k_max 45
_diffrn_reflns_limit_k_min -47
_diffrn_reflns_limit_l_max 15
_diffrn_reflns_limit_l_min -14
_diffrn_reflns_number 152030
_diffrn_reflns_point_group_measured_fraction_full 0.997
_diffrn_reflns_point_group_measured_fraction_max 0.997
_diffrn_reflns_theta_full 25.242
_diffrn_reflns_theta_max 26.732
_diffrn_reflns_theta_min 3.195
_diffrn_source 'micro-focus sealed X-ray tube'
_diffrn_source_type 'SuperNova (Mo) X-ray Source'
_exptl_absorpt_coefficient_mu 1.841
_exptl_absorpt_correction_T_max 1.000
_exptl_absorpt_correction_T_min 0.308
_exptl_absorpt_correction_type gaussian
_exptl_absorpt_process_details
;
CrysAlisPro 1.171.41.123a (Rigaku Oxford Diffraction, 2022)
Numerical absorption correction based on gaussian integration over
a multifaceted crystal model
Empirical absorption correction using spherical harmonics,
implemented in SCALE3 ABSPACK scaling algorithm.
;
_exptl_crystal_colour 'metallic light blue'
_exptl_crystal_colour_lustre metallic
_exptl_crystal_colour_modifier light
_exptl_crystal_colour_primary blue
_exptl_crystal_density_diffrn 1.359
_exptl_crystal_description 'rect. Prism'
_exptl_crystal_F_000 6928
_exptl_crystal_preparation
'NiCl2 and ligand in methanol has been refluxed for a day and the clear solution was layered with acetone.'
_exptl_crystal_recrystallization_method 'The material was recrystallised from Acetone by solvent layering'
_exptl_crystal_size_max 0.851
_exptl_crystal_size_mid 0.118
_exptl_crystal_size_min 0.089
_refine_diff_density_max 1.234
_refine_diff_density_min -0.615
_refine_diff_density_rms 0.106
_refine_ls_extinction_method none
_refine_ls_goodness_of_fit_ref 1.172
_refine_ls_hydrogen_treatment constr
_refine_ls_matrix_type full
_refine_ls_number_parameters 820
_refine_ls_number_reflns 17519
_refine_ls_number_restraints 25
_refine_ls_restrained_S_all 1.172
_refine_ls_R_factor_all 0.0634
_refine_ls_R_factor_gt 0.0570
_refine_ls_shift/su_max 0.002
_refine_ls_shift/su_mean 0.000
_refine_ls_structure_factor_coef Fsqd
_refine_ls_weighting_details 'w=1/[\s^2^(Fo^2^)+(0.0423P)^2^+72.7487P] where P=(Fo^2^+2Fc^2^)/3'
_refine_ls_weighting_scheme calc
_refine_ls_wR_factor_gt 0.1273
_refine_ls_wR_factor_ref 0.1300
_reflns_Friedel_coverage 0.000
_reflns_number_gt 15915
_reflns_number_total 17519
_reflns_threshold_expression 'I > 2\s(I)'
_cod_data_source_file d2cc03445j2.cif
_cod_data_source_block ea-416_acetone_auto
_cod_original_cell_volume 16538.2(2)
_cod_original_sg_symbol_H-M 'P 42/n'
_cod_database_code 7130321
_shelx_shelxl_version_number 2018/3
_chemical_oxdiff_formula 'C87 H140 Cl14 N24 Ni14 O34'
_chemical_oxdiff_usercomment '@ 120 K ABG-0549'
_shelx_space_group_comment
;
The symmetry employed for this shelxl refinement is uniquely defined
by the following loop, which should always be used as a source of
symmetry information in preference to the above space-group names.
They are only intended as comments.
;
_shelx_estimated_absorpt_t_max 0.853
_shelx_estimated_absorpt_t_min 0.303
_olex2_refinement_description
;
1. Fixed Uiso
 At 1.2 times of:
  All C(H) groups, All N(H) groups
 At 1.5 times of:
  All C(H,H,H) groups, All C(H,H,H,H,H,H) groups, All O(H) groups, All O(H,H)
  groups
2. Shared sites
{O15, O15A}
3. Restrained distances
 O15-H15
 0.87 with sigma of 0.01
 Ni5-H15
 2.623747 with sigma of 0.02
 C42-C44 \\sim C42A-C44
 with sigma of 0.02
 O17-C44 \\sim O17A-C44
 with sigma of 0.04
 O17-C43 \\sim O17A-C43
 with sigma of 0.04
 C42-C43 \\sim C42A-C43
 with sigma of 0.02
 O17-C42 \\sim O17A-C42A
 with sigma of 0.02
4. Uiso/Uaniso restraints and constraints
Uanis(O15) = Uanis(O15A)
5. Rigid body (RIGU) restrains
 O17A, C42A, C43, C44
 with sigma for 1-2 distances of 0.004 and sigma for 1-3 distances of 0.004
6. Others
 Sof(O17A)=Sof(C42A)=Sof(H43D)=Sof(H43E)=Sof(H43F)=Sof(H44D)=Sof(H44E)=
 Sof(H44F)=1-FVAR(1)
 Sof(O17)=Sof(C42)=Sof(H43A)=Sof(H43B)=Sof(H43C)=Sof(H44A)=Sof(H44B)=Sof(H44C)=
 FVAR(1)
 Fixed Sof: O15(0.5) H15(0.5) C38(0.5) H38A(0.5) H38B(0.5) H38C(0.5) O15A(0.5)
 H15A(0.5) H15B(0.5)
7.a Rotating group:
 O15A(H15A,H15B)
7.b Me refined with riding coordinates:
 C43(H43A,H43B,H43C), C43(H43D,H43E,H43F), C44(H44A,H44B,H44C), C44(H44D,H44E,
 H44F)
7.c Aromatic/amide H refined with riding coordinates:
 N2(H2), N4(H4), N6(H6), N8(H8), N10(H10), N12(H12), C2(H2A), C7(H7),
 C12(H12A), C17(H17), C22(H22), C27(H27), C31(H31), C32(H32), C33(H33),
 C34(H34), C35(H35), C36(H36), C37(H37)
7.d Idealised Me refined as rotating group:
 C38(H38A,H38B,H38C), C4(H4A,H4B,H4C), C5(H5A,H5B,H5C), C9(H9A,H9B,H9C),
 C10(H10A,H10B,H10C), C14(H14A,H14B,H14C), C15(H15C,H15D,H15E), C19(H19A,H19B,
 H19C), C20(H20A,H20B,H20C), C24(H24A,H24B,H24C), C25(H25A,H25B,H25C), C29(H29A,
 H29B,H29C), C30(H30A,H30B,H30C), C40(H40A,H40B,H40C), C41(H41A,H41B,H41C)
7.e Idealised tetrahedral OH refined as rotating group:
 O15(H15)
;
_smtbx_masks_special_details
;
A solvent mask was calculated and 268 electrons were 
found in a volume of 4122\%A^3^ in 3 voids per unit cell. 
This is consistent with the presence of 
2[C3H6O] per Formula Unit 
which account for 256 electrons 
per unit cell.
;
_smtbx_masks_void_probe_radius 1.2
_smtbx_masks_void_truncation_radius 1.2
_olex2_diffrn_ambient_temperature_device 'Oxford Cryosystems Cryostream 700+'
_olex2_submission_special_instructions 'No special instructions were received'
_oxdiff_exptl_absorpt_empirical_details
;
Empirical correction (ABSPACK) includes:
- Absorption correction using spherical harmonics
- Frame scaling
;
_oxdiff_exptl_absorpt_empirical_full_max 1.270
_oxdiff_exptl_absorpt_empirical_full_min 0.770

loop_
_space_group_symop_operation_xyz
'x, y, z'
'-x+1/2, -y+1/2, z'
'-y, x+1/2, z+1/2'
'y+1/2, -x, z+1/2'
'-x, -y, -z'
'x-1/2, y-1/2, -z'
'y, -x-1/2, -z-1/2'
'-y-1/2, x, -z-1/2'

loop_
_atom_site_label
_atom_site_type_symbol
_atom_site_fract_x
_atom_site_fract_y
_atom_site_fract_z
_atom_site_U_iso_or_equiv
_atom_site_adp_type
_atom_site_occupancy
_atom_site_site_symmetry_order
_atom_site_calc_flag
_atom_site_refinement_flags_posn
_atom_site_refinement_flags_adp
_atom_site_refinement_flags_occupancy
_atom_site_disorder_assembly
_atom_site_disorder_group
Ni1 Ni 0.05619(2) 0.64211(2) 0.26534(4) 0.01481(11) Uani 1 1 d . . . . .
Ni2 Ni 0.12564(2) 0.61027(2) 0.40115(4) 0.01459(11) Uani 1 1 d . . . . .
Ni3 Ni 0.15008(2) 0.53403(2) 0.29490(4) 0.01544(12) Uani 1 1 d . . . . .
Ni4 Ni 0.16235(2) 0.47344(2) 0.48442(5) 0.01520(12) Uani 1 1 d . . . . .
Ni5 Ni 0.12575(2) 0.39770(2) 0.41934(5) 0.01695(12) Uani 1 1 d D . . . .
Ni6 Ni 0.08517(2) 0.36072(2) 0.62809(5) 0.01654(12) Uani 1 1 d . . . . .
Ni7 Ni 0.00599(2) 0.33214(2) 0.55992(4) 0.01490(12) Uani 1 1 d . . . . .
Cl1 Cl 0.01898(3) 0.69469(3) 0.26632(9) 0.0188(2) Uani 1 1 d . . . . .
Cl2 Cl 0.11253(3) 0.67053(3) 0.33363(9) 0.0180(2) Uani 1 1 d . . . . .
Cl3 Cl 0.16972(3) 0.59555(3) 0.25792(9) 0.0199(2) Uani 1 1 d . . . . .
Cl4 Cl 0.20332(3) 0.51595(3) 0.40003(9) 0.0195(2) Uani 1 1 d . . . . .
Cl5 Cl 0.18511(3) 0.42098(3) 0.37978(9) 0.0200(2) Uani 1 1 d . . . . .
Cl6 Cl 0.14565(3) 0.35409(3) 0.55405(10) 0.0233(2) Uani 1 1 d . . . . .
Cl7 Cl 0.06341(3) 0.30372(3) 0.56251(9) 0.0187(2) Uani 1 1 d . . . . .
O1 O 0.01252(8) 0.61105(8) 0.2218(3) 0.0195(6) Uani 1 1 d . . . . .
O2 O -0.03113(7) 0.63093(7) 0.3366(2) 0.0159(6) Uani 1 1 d . . . . .
O3 O 0.04064(7) 0.63811(7) 0.4306(2) 0.0153(6) Uani 1 1 d . . . . .
O4 O 0.08776(7) 0.61460(8) 0.5229(2) 0.0179(6) Uani 1 1 d . . . . .
O5 O 0.08584(7) 0.59649(7) 0.2871(2) 0.0158(6) Uani 1 1 d . . . . .
O6 O 0.10174(8) 0.54229(8) 0.2194(3) 0.0200(6) Uani 1 1 d . . . . .
O7 O 0.13078(7) 0.55656(7) 0.4405(2) 0.0156(6) Uani 1 1 d . . . . .
O8 O 0.13602(8) 0.51306(8) 0.5698(2) 0.0186(6) Uani 1 1 d . . . . .
O9 O 0.13076(7) 0.48446(7) 0.3482(2) 0.0156(6) Uani 1 1 d . . . . .
O10 O 0.10265(8) 0.43287(8) 0.3096(3) 0.0206(6) Uani 1 1 d . . . . .
O11 O 0.12487(7) 0.43684(7) 0.5405(2) 0.0171(6) Uani 1 1 d . . . . .
O12 O 0.09586(8) 0.41173(8) 0.6854(3) 0.0205(6) Uani 1 1 d . . . . .
O13 O 0.07586(7) 0.38120(8) 0.4698(3) 0.0185(6) Uani 1 1 d . . . . .
O14 O 0.02045(8) 0.36205(8) 0.4241(2) 0.0188(6) Uani 1 1 d . . . . .
O15 O 0.12645(10) 0.36213(9) 0.2891(3) 0.0347(8) Uani 0.5 1 d D . P A 1
H15 H 0.136122 0.367252 0.227738 0.052 Uiso 0.5 1 calc DR U P A 1
C38 C 0.1183(4) 0.3249(3) 0.2919(11) 0.056(4) Uani 0.5 1 d . . P A 1
H38A H 0.096506 0.320294 0.248117 0.085 Uiso 0.5 1 calc R U P A 1
H38B H 0.114370 0.317329 0.369444 0.085 Uiso 0.5 1 calc R U P A 1
H38C H 0.138410 0.311232 0.260135 0.085 Uiso 0.5 1 calc R U P A 1
O15A O 0.12645(10) 0.36213(9) 0.2891(3) 0.0347(8) Uani 0.5 1 d . . P A 2
H15A H 0.123549 0.374450 0.229058 0.052 Uiso 0.5 1 d R U P A 2
H15B H 0.107007 0.350237 0.300411 0.052 Uiso 0.5 1 d R U P A 2
N1 N 0.07418(9) 0.64646(10) 0.1026(3) 0.0210(8) Uani 1 1 d . . . . .
N2 N 0.11021(10) 0.64462(10) 0.0838(3) 0.0217(8) Uani 1 1 d . . . . .
H2 H 0.126112 0.640518 0.136776 0.026 Uiso 1 1 calc R U . . .
N3 N 0.16579(9) 0.62306(10) 0.5125(3) 0.0213(8) Uani 1 1 d . . . . .
N4 N 0.19770(10) 0.60447(11) 0.5068(4) 0.0261(9) Uani 1 1 d . . . . .
H4 H 0.202279 0.587470 0.457611 0.031 Uiso 1 1 calc R U . . .
N5 N 0.16857(10) 0.51084(10) 0.1522(3) 0.0218(8) Uani 1 1 d . . . . .
N6 N 0.18557(10) 0.47847(10) 0.1625(3) 0.0243(8) Uani 1 1 d . . . . .
H6 H 0.190985 0.468449 0.226985 0.029 Uiso 1 1 calc R U . . .
N7 N 0.19365(9) 0.46100(9) 0.6176(3) 0.0177(7) Uani 1 1 d . . . . .
N8 N 0.20251(9) 0.42608(10) 0.6376(3) 0.0212(8) Uani 1 1 d . . . . .
H8 H 0.194015 0.407856 0.598757 0.025 Uiso 1 1 calc R U . . .
N9 N 0.09319(10) 0.34024(10) 0.7864(3) 0.0220(8) Uani 1 1 d . . . . .
N10 N 0.06760(10) 0.31830(9) 0.8321(3) 0.0196(7) Uani 1 1 d . . . . .
H10 H 0.046904 0.313419 0.799782 0.024 Uiso 1 1 calc R U . . .
N11 N -0.02056(10) 0.29481(9) 0.4660(3) 0.0209(8) Uani 1 1 d . . . . .
N12 N -0.05252(10) 0.28245(10) 0.5046(4) 0.0272(9) Uani 1 1 d . . . . .
H12 H -0.062104 0.289154 0.568515 0.033 Uiso 1 1 calc R U . . .
C1 C 0.11899(13) 0.64968(13) -0.0233(4) 0.0274(10) Uani 1 1 d . . . . .
C2 C 0.08714(15) 0.6548(2) -0.0779(5) 0.0490(17) Uani 1 1 d . . . . .
H2A H 0.083988 0.659126 -0.155517 0.059 Uiso 1 1 calc R U . . .
C3 C 0.06023(14) 0.65245(18) 0.0025(4) 0.0397(14) Uani 1 1 d . . . . .
C4 C 0.15712(13) 0.65045(16) -0.0611(4) 0.0357(12) Uani 1 1 d . . . . .
H4A H 0.160465 0.633019 -0.121680 0.053 Uiso 1 1 calc R U . . .
H4B H 0.172912 0.644218 0.001524 0.053 Uiso 1 1 calc R U . . .
H4C H 0.163077 0.674608 -0.088132 0.053 Uiso 1 1 calc R U . . .
C5 C 0.02029(17) 0.6564(3) -0.0120(6) 0.093(4) Uani 1 1 d . . . . .
H5A H 0.015127 0.678517 -0.053397 0.140 Uiso 1 1 calc R U . . .
H5B H 0.008737 0.657437 0.061503 0.140 Uiso 1 1 calc R U . . .
H5C H 0.010942 0.635674 -0.053679 0.140 Uiso 1 1 calc R U . . .
C6 C 0.22111(12) 0.61547(13) 0.5856(4) 0.0290(11) Uani 1 1 d . . . . .
C7 C 0.20433(13) 0.64146(15) 0.6448(4) 0.0340(12) Uani 1 1 d . . . . .
H7 H 0.214003 0.654332 0.706451 0.041 Uiso 1 1 calc R U . . .
C8 C 0.16988(13) 0.64594(13) 0.5983(4) 0.0275(10) Uani 1 1 d . . . . .
C9 C 0.25797(14) 0.59964(18) 0.5928(6) 0.0477(15) Uani 1 1 d . . . . .
H9A H 0.257606 0.575078 0.563065 0.072 Uiso 1 1 calc R U . . .
H9B H 0.265752 0.599138 0.671035 0.072 Uiso 1 1 calc R U . . .
H9C H 0.274739 0.614310 0.549034 0.072 Uiso 1 1 calc R U . . .
C10 C 0.14084(14) 0.67140(15) 0.6314(5) 0.0372(12) Uani 1 1 d . . . . .
H10A H 0.129013 0.680789 0.564226 0.056 Uiso 1 1 calc R U . . .
H10B H 0.151252 0.691376 0.673908 0.056 Uiso 1 1 calc R U . . .
H10C H 0.123138 0.658800 0.677741 0.056 Uiso 1 1 calc R U . . .
C11 C 0.16606(15) 0.51689(14) 0.0425(4) 0.0336(12) Uani 1 1 d . . . . .
C12 C 0.18088(16) 0.48800(15) -0.0152(5) 0.0403(13) Uani 1 1 d . . . . .
H12A H 0.182306 0.485500 -0.094059 0.048 Uiso 1 1 calc R U . . .
C13 C 0.19308(13) 0.46369(13) 0.0628(4) 0.0297(11) Uani 1 1 d . . . . .
C14 C 0.14853(19) 0.54972(15) -0.0041(5) 0.0441(15) Uani 1 1 d . . . . .
H14A H 0.159694 0.555873 -0.075812 0.066 Uiso 1 1 calc R U . . .
H14B H 0.151547 0.569779 0.048198 0.066 Uiso 1 1 calc R U . . .
H14C H 0.122835 0.545086 -0.015397 0.066 Uiso 1 1 calc R U . . .
C15 C 0.21094(15) 0.42792(14) 0.0542(5) 0.0388(13) Uani 1 1 d . . . . .
H15C H 0.236785 0.431285 0.041878 0.058 Uiso 1 1 calc R U . . .
H15D H 0.200626 0.414478 -0.008517 0.058 Uiso 1 1 calc R U . . .
H15E H 0.207166 0.414469 0.123665 0.058 Uiso 1 1 calc R U . . .
C16 C 0.22570(11) 0.42249(12) 0.7233(4) 0.0210(9) Uani 1 1 d . . . . .
C17 C 0.23192(11) 0.45652(12) 0.7631(4) 0.0207(9) Uani 1 1 d . . . . .
H17 H 0.247036 0.462975 0.823862 0.025 Uiso 1 1 calc R U . . .
C18 C 0.21145(11) 0.48001(12) 0.6960(4) 0.0204(9) Uani 1 1 d . . . . .
C19 C 0.24040(12) 0.38655(12) 0.7564(4) 0.0266(10) Uani 1 1 d . . . . .
H19A H 0.233756 0.381393 0.833968 0.040 Uiso 1 1 calc R U . . .
H19B H 0.266666 0.386787 0.749403 0.040 Uiso 1 1 calc R U . . .
H19C H 0.230406 0.367941 0.707357 0.040 Uiso 1 1 calc R U . . .
C20 C 0.20869(13) 0.52001(12) 0.7046(4) 0.0268(10) Uani 1 1 d . . . . .
H20A H 0.212477 0.530752 0.630782 0.040 Uiso 1 1 calc R U . . .
H20B H 0.227017 0.528948 0.756533 0.040 Uiso 1 1 calc R U . . .
H20C H 0.184751 0.526572 0.732257 0.040 Uiso 1 1 calc R U . . .
C21 C 0.12001(13) 0.34023(14) 0.8609(4) 0.0300(11) Uani 1 1 d . . . . .
C22 C 0.11110(15) 0.31862(15) 0.9527(5) 0.0376(12) Uani 1 1 d . . . . .
H22 H 0.125491 0.314272 1.016848 0.045 Uiso 1 1 calc R U . . .
C23 C 0.07760(13) 0.30503(12) 0.9317(4) 0.0255(10) Uani 1 1 d . . . . .
C24 C 0.15372(15) 0.36080(19) 0.8428(5) 0.0487(16) Uani 1 1 d . . . . .
H24A H 0.148082 0.386443 0.835618 0.073 Uiso 1 1 calc R U . . .
H24B H 0.165473 0.352362 0.774336 0.073 Uiso 1 1 calc R U . . .
H24C H 0.169877 0.357167 0.906530 0.073 Uiso 1 1 calc R U . . .
C25 C 0.05383(15) 0.28068(13) 0.9994(4) 0.0322(11) Uani 1 1 d . . . . .
H25A H 0.044177 0.293975 1.063446 0.048 Uiso 1 1 calc R U . . .
H25B H 0.067875 0.260101 1.026162 0.048 Uiso 1 1 calc R U . . .
H25C H 0.033940 0.272082 0.952777 0.048 Uiso 1 1 calc R U . . .
C26 C -0.01609(12) 0.27854(12) 0.3664(4) 0.0229(9) Uani 1 1 d . . . . .
C27 C -0.04555(14) 0.25600(13) 0.3444(4) 0.0312(11) Uani 1 1 d . . . . .
H27 H -0.049200 0.241625 0.279711 0.037 Uiso 1 1 calc R U . . .
C28 C -0.06792(13) 0.25889(13) 0.4345(5) 0.0310(11) Uani 1 1 d . . . . .
C29 C 0.01635(13) 0.28528(13) 0.2954(4) 0.0289(10) Uani 1 1 d . . . . .
H29A H 0.012448 0.306840 0.249838 0.043 Uiso 1 1 calc R U . . .
H29B H 0.020452 0.264557 0.246384 0.043 Uiso 1 1 calc R U . . .
H29C H 0.037398 0.288857 0.343412 0.043 Uiso 1 1 calc R U . . .
C30 C -0.10280(16) 0.24101(16) 0.4625(6) 0.0484(16) Uani 1 1 d . . . . .
H30A H -0.115068 0.233974 0.393392 0.073 Uiso 1 1 calc R U . . .
H30B H -0.118029 0.257752 0.504493 0.073 Uiso 1 1 calc R U . . .
H30C H -0.098170 0.219576 0.507971 0.073 Uiso 1 1 calc R U . . .
C31 C -0.01893(11) 0.61157(11) 0.2575(4) 0.0196(9) Uani 1 1 d . . . . .
H31 H -0.035558 0.595878 0.222071 0.024 Uiso 1 1 calc R U . . .
C32 C 0.05704(11) 0.62717(11) 0.5178(4) 0.0177(8) Uani 1 1 d . . . . .
H32 H 0.044247 0.628870 0.586334 0.021 Uiso 1 1 calc R U . . .
C33 C 0.08197(11) 0.56909(11) 0.2241(4) 0.0189(9) Uani 1 1 d . . . . .
H33 H 0.061755 0.569235 0.175520 0.023 Uiso 1 1 calc R U . . .
C34 C 0.12787(11) 0.54377(11) 0.5388(4) 0.0178(8) Uani 1 1 d . . . . .
H34 H 0.118438 0.559460 0.594158 0.021 Uiso 1 1 calc R U . . .
C35 C 0.10939(11) 0.46478(11) 0.2924(4) 0.0184(8) Uani 1 1 d . . . . .
H35 H 0.097397 0.475812 0.231300 0.022 Uiso 1 1 calc R U . . .
C36 C 0.11229(11) 0.43645(12) 0.6390(4) 0.0207(9) Uani 1 1 d . . . . .
H36 H 0.115931 0.457605 0.682039 0.025 Uiso 1 1 calc R U . . .
C37 C 0.04906(12) 0.37784(11) 0.4047(4) 0.0201(9) Uani 1 1 d . . . . .
H37 H 0.051238 0.388663 0.333123 0.024 Uiso 1 1 calc R U . . .
O16 O 0.12776(16) 0.39819(18) 0.0916(5) 0.0822(17) Uani 1 1 d . . . . .
C39 C 0.0979(2) 0.4080(3) 0.0475(7) 0.071(2) Uani 1 1 d . . . . .
C40 C 0.0970(3) 0.4379(3) -0.0302(8) 0.103(4) Uani 1 1 d . . . . .
H40A H 0.117553 0.453804 -0.016013 0.154 Uiso 1 1 calc R U . . .
H40B H 0.074593 0.451416 -0.020225 0.154 Uiso 1 1 calc R U . . .
H40C H 0.098299 0.428798 -0.106966 0.154 Uiso 1 1 calc R U . . .
C41 C 0.0644(2) 0.3894(3) 0.0751(7) 0.075(2) Uani 1 1 d . . . . .
H41A H 0.055690 0.376400 0.009232 0.112 Uiso 1 1 calc R U . . .
H41B H 0.046362 0.406982 0.098778 0.112 Uiso 1 1 calc R U . . .
H41C H 0.068839 0.372271 0.135927 0.112 Uiso 1 1 calc R U . . .
O17 O 0.2695(2) 0.7030(3) 0.2920(11) 0.134(5) Uani 0.793(10) 1 d D . P B 1
O17A O 0.2018(9) 0.7576(6) 0.320(3) 0.128(12) Uani 0.207(10) 1 d D . P B 2
C42 C 0.2374(3) 0.7016(2) 0.2935(10) 0.071(3) Uani 0.793(10) 1 d D . P B 1
C42A C 0.2065(13) 0.7264(7) 0.3001(19) 0.103(12) Uani 0.207(10) 1 d D . P B 2
C43 C 0.2118(4) 0.7032(4) 0.1954(11) 0.131(4) Uani 1 1 d D . . . .
H43A H 0.186964 0.701469 0.222508 0.197 Uiso 0.793(10) 1 calc R U P B 1
H43B H 0.215016 0.726054 0.155757 0.197 Uiso 0.793(10) 1 calc R U P B 1
H43C H 0.216777 0.683196 0.144509 0.197 Uiso 0.793(10) 1 calc R U P B 1
H43D H 0.214873 0.678020 0.217445 0.197 Uiso 0.207(10) 1 calc R U P B 2
H43E H 0.190635 0.705444 0.147039 0.197 Uiso 0.207(10) 1 calc R U P B 2
H43F H 0.233195 0.711379 0.154954 0.197 Uiso 0.207(10) 1 calc R U P B 2
C44 C 0.2166(3) 0.7049(4) 0.4021(10) 0.140(5) Uani 1 1 d D . . . .
H44A H 0.190747 0.703164 0.386728 0.209 Uiso 0.793(10) 1 calc R U P B 1
H44B H 0.223730 0.685481 0.452816 0.209 Uiso 0.793(10) 1 calc R U P B 1
H44C H 0.221845 0.728179 0.436850 0.209 Uiso 0.793(10) 1 calc R U P B 1
H44D H 0.220106 0.679668 0.381029 0.209 Uiso 0.207(10) 1 calc R U P B 2
H44E H 0.238910 0.714441 0.433966 0.209 Uiso 0.207(10) 1 calc R U P B 2
H44F H 0.197273 0.706586 0.457579 0.209 Uiso 0.207(10) 1 calc R U P B 2

loop_
_atom_site_aniso_label
_atom_site_aniso_U_11
_atom_site_aniso_U_22
_atom_site_aniso_U_33
_atom_site_aniso_U_23
_atom_site_aniso_U_13
_atom_site_aniso_U_12
Ni1 0.0142(2) 0.0152(3) 0.0151(3) 0.0007(2) 0.0024(2) 0.00070(19)
Ni2 0.0129(2) 0.0143(2) 0.0165(3) 0.0009(2) 0.0011(2) -0.00090(19)
Ni3 0.0149(3) 0.0140(3) 0.0174(3) 0.0011(2) 0.0038(2) 0.00079(19)
Ni4 0.0115(2) 0.0151(3) 0.0190(3) 0.0024(2) 0.0001(2) -0.00076(19)
Ni5 0.0152(3) 0.0153(3) 0.0204(3) 0.0013(2) 0.0028(2) -0.00222(19)
Ni6 0.0147(3) 0.0152(3) 0.0197(3) 0.0036(2) 0.0020(2) -0.00114(19)
Ni7 0.0147(2) 0.0126(2) 0.0174(3) -0.0001(2) 0.0037(2) -0.00088(19)
Cl1 0.0190(5) 0.0154(5) 0.0222(5) 0.0044(4) 0.0053(4) 0.0021(4)
Cl2 0.0184(5) 0.0148(4) 0.0209(5) 0.0015(4) 0.0026(4) -0.0012(4)
Cl3 0.0178(5) 0.0179(5) 0.0240(5) 0.0028(4) 0.0068(4) -0.0004(4)
Cl4 0.0135(4) 0.0189(5) 0.0261(5) 0.0031(4) 0.0028(4) -0.0015(4)
Cl5 0.0154(5) 0.0187(5) 0.0259(5) 0.0009(4) 0.0043(4) -0.0007(4)
Cl6 0.0162(5) 0.0214(5) 0.0323(6) 0.0064(4) 0.0036(4) 0.0025(4)
Cl7 0.0191(5) 0.0137(4) 0.0232(5) 0.0023(4) 0.0048(4) 0.0013(4)
O1 0.0165(15) 0.0213(15) 0.0208(16) -0.0039(12) 0.0001(12) 0.0014(11)
O2 0.0143(14) 0.0141(14) 0.0194(15) 0.0000(11) 0.0026(11) -0.0033(11)
O3 0.0144(13) 0.0150(14) 0.0167(15) -0.0002(11) 0.0020(11) 0.0003(11)
O4 0.0159(14) 0.0206(15) 0.0172(15) 0.0021(12) 0.0005(12) 0.0007(11)
O5 0.0149(14) 0.0153(14) 0.0172(15) -0.0007(11) 0.0009(11) 0.0024(11)
O6 0.0228(15) 0.0169(15) 0.0202(16) -0.0023(12) -0.0010(12) 0.0029(12)
O7 0.0137(13) 0.0159(14) 0.0171(15) 0.0015(11) -0.0004(11) -0.0010(11)
O8 0.0178(14) 0.0204(15) 0.0176(15) 0.0044(12) 0.0017(12) 0.0016(11)
O9 0.0136(13) 0.0159(14) 0.0173(15) 0.0018(11) 0.0003(11) -0.0036(11)
O10 0.0210(15) 0.0176(15) 0.0232(16) 0.0028(12) -0.0011(12) -0.0061(12)
O11 0.0149(14) 0.0171(14) 0.0193(15) 0.0030(12) 0.0022(12) -0.0022(11)
O12 0.0201(15) 0.0209(15) 0.0204(16) 0.0013(12) 0.0044(12) -0.0058(12)
O13 0.0156(14) 0.0185(15) 0.0214(16) 0.0033(12) 0.0014(12) -0.0030(11)
O14 0.0179(15) 0.0179(14) 0.0204(16) 0.0041(12) 0.0027(12) -0.0040(11)
O15 0.044(2) 0.0288(18) 0.032(2) -0.0055(15) 0.0063(17) -0.0111(16)
C38 0.110(12) 0.024(6) 0.036(7) -0.016(5) 0.009(7) -0.006(6)
O15A 0.044(2) 0.0288(18) 0.032(2) -0.0055(15) 0.0063(17) -0.0111(16)
N1 0.0142(17) 0.029(2) 0.0195(19) 0.0013(15) 0.0045(14) 0.0083(15)
N2 0.0171(18) 0.029(2) 0.0193(19) 0.0056(16) 0.0028(15) 0.0052(15)
N3 0.0171(18) 0.0228(19) 0.024(2) 0.0012(15) 0.0011(15) -0.0006(14)
N4 0.0159(18) 0.026(2) 0.036(2) -0.0026(17) -0.0026(16) 0.0011(15)
N5 0.0204(18) 0.0191(18) 0.026(2) 0.0013(15) 0.0097(15) 0.0008(14)
N6 0.027(2) 0.0210(19) 0.025(2) -0.0010(16) 0.0062(16) 0.0020(15)
N7 0.0150(17) 0.0144(17) 0.0237(19) 0.0044(14) -0.0016(14) -0.0006(13)
N8 0.0178(18) 0.0163(18) 0.030(2) 0.0033(15) -0.0032(15) -0.0014(14)
N9 0.0177(18) 0.0231(19) 0.025(2) 0.0074(16) 0.0010(15) -0.0046(14)
N10 0.0206(18) 0.0158(17) 0.0223(19) 0.0041(14) 0.0018(15) -0.0024(14)
N11 0.0227(19) 0.0158(17) 0.024(2) -0.0037(15) 0.0075(15) -0.0025(14)
N12 0.027(2) 0.0220(19) 0.033(2) -0.0103(17) 0.0144(17) -0.0101(16)
C1 0.029(2) 0.032(3) 0.021(2) 0.006(2) 0.0074(19) 0.008(2)
C2 0.032(3) 0.097(5) 0.018(3) 0.012(3) 0.006(2) 0.018(3)
C3 0.022(3) 0.074(4) 0.023(3) 0.005(3) 0.002(2) 0.014(3)
C4 0.027(3) 0.053(3) 0.027(3) 0.013(2) 0.011(2) 0.012(2)
C5 0.028(3) 0.225(12) 0.026(3) 0.013(5) -0.006(3) 0.029(5)
C6 0.021(2) 0.031(3) 0.035(3) 0.007(2) -0.009(2) -0.0073(19)
C7 0.027(3) 0.043(3) 0.031(3) -0.003(2) -0.004(2) -0.013(2)
C8 0.027(2) 0.032(3) 0.023(2) -0.003(2) -0.0036(19) -0.011(2)
C9 0.022(3) 0.058(4) 0.063(4) 0.005(3) -0.014(3) -0.004(2)
C10 0.033(3) 0.042(3) 0.036(3) -0.014(2) -0.005(2) 0.004(2)
C11 0.043(3) 0.032(3) 0.026(3) 0.000(2) 0.009(2) 0.000(2)
C12 0.057(4) 0.039(3) 0.025(3) -0.005(2) 0.014(3) 0.005(3)
C13 0.030(3) 0.029(3) 0.030(3) -0.006(2) 0.010(2) 0.000(2)
C14 0.077(4) 0.032(3) 0.024(3) 0.007(2) 0.007(3) 0.010(3)
C15 0.042(3) 0.032(3) 0.043(3) -0.012(2) 0.013(3) 0.006(2)
C16 0.015(2) 0.024(2) 0.024(2) 0.0063(18) -0.0008(17) 0.0019(16)
C17 0.015(2) 0.024(2) 0.023(2) 0.0025(18) -0.0018(17) 0.0025(16)
C18 0.014(2) 0.024(2) 0.023(2) 0.0019(18) -0.0005(17) 0.0004(16)
C19 0.021(2) 0.023(2) 0.036(3) 0.005(2) -0.005(2) 0.0002(18)
C20 0.028(2) 0.022(2) 0.030(3) -0.0026(19) -0.007(2) 0.0000(18)
C21 0.027(2) 0.038(3) 0.025(3) 0.000(2) -0.001(2) -0.006(2)
C22 0.040(3) 0.047(3) 0.026(3) 0.007(2) -0.006(2) -0.002(2)
C23 0.032(2) 0.024(2) 0.021(2) 0.0017(18) 0.0038(19) -0.0004(19)
C24 0.030(3) 0.078(5) 0.038(3) 0.007(3) -0.004(2) -0.026(3)
C25 0.045(3) 0.026(2) 0.026(3) 0.006(2) 0.006(2) -0.004(2)
C26 0.026(2) 0.018(2) 0.025(2) -0.0035(18) 0.0016(19) -0.0006(17)
C27 0.035(3) 0.026(2) 0.032(3) -0.012(2) 0.005(2) -0.007(2)
C28 0.028(2) 0.020(2) 0.044(3) -0.013(2) 0.006(2) -0.0088(19)
C29 0.033(3) 0.031(3) 0.023(2) -0.006(2) 0.008(2) 0.000(2)
C30 0.040(3) 0.036(3) 0.069(4) -0.023(3) 0.019(3) -0.017(2)
C31 0.020(2) 0.018(2) 0.021(2) 0.0000(17) -0.0004(17) -0.0006(16)
C32 0.020(2) 0.016(2) 0.017(2) -0.0001(16) 0.0043(17) -0.0031(16)
C33 0.019(2) 0.021(2) 0.017(2) 0.0012(17) -0.0003(16) 0.0002(16)
C34 0.016(2) 0.019(2) 0.019(2) 0.0005(17) -0.0012(16) 0.0024(16)
C35 0.018(2) 0.020(2) 0.017(2) 0.0032(17) -0.0019(16) -0.0018(16)
C36 0.019(2) 0.020(2) 0.022(2) -0.0028(18) 0.0013(17) -0.0029(17)
C37 0.023(2) 0.017(2) 0.020(2) 0.0009(17) 0.0030(18) 0.0016(17)
O16 0.073(4) 0.113(5) 0.060(4) -0.006(3) 0.004(3) -0.016(3)
C39 0.072(5) 0.094(6) 0.048(4) -0.017(4) -0.002(4) -0.011(5)
C40 0.119(8) 0.119(9) 0.070(6) 0.018(6) -0.026(6) -0.042(7)
C41 0.056(5) 0.101(7) 0.067(5) -0.016(5) 0.001(4) -0.013(4)
O17 0.049(5) 0.121(8) 0.233(14) 0.003(8) 0.027(6) 0.019(5)
O17A 0.08(2) 0.093(15) 0.21(4) -0.013(13) -0.02(2) -0.030(16)
C42 0.065(6) 0.044(5) 0.105(9) 0.010(5) 0.013(6) -0.002(4)
C42A 0.12(3) 0.083(15) 0.111(14) 0.014(10) -0.01(2) -0.036(18)
C43 0.138(11) 0.134(11) 0.123(9) -0.014(8) -0.002(9) -0.030(9)
C44 0.115(9) 0.187(13) 0.117(9) 0.066(9) 0.004(8) -0.047(9)

loop_
_atom_type_symbol
_atom_type_description
_atom_type_scat_dispersion_real
_atom_type_scat_dispersion_imag
_atom_type_scat_source
C C 0.0033 0.0016 'International Tables Vol C Tables 4.2.6.8 and 6.1.1.4'
H H 0.0000 0.0000 'International Tables Vol C Tables 4.2.6.8 and 6.1.1.4'
Cl Cl 0.1484 0.1585 'International Tables Vol C Tables 4.2.6.8 and 6.1.1.4'
N N 0.0061 0.0033 'International Tables Vol C Tables 4.2.6.8 and 6.1.1.4'
Ni Ni 0.3393 1.1124 'International Tables Vol C Tables 4.2.6.8 and 6.1.1.4'
O O 0.0106 0.0060 'International Tables Vol C Tables 4.2.6.8 and 6.1.1.4'

loop_
_exptl_crystal_face_index_h
_exptl_crystal_face_index_k
_exptl_crystal_face_index_l
_exptl_crystal_face_perp_dist
1 0 0 0.0411
-1 0 0 0.0484
0 -1 2 0.4483
0 1 -2 0.3727
-2 1 -2 0.3574
0 1 0 0.0460
0 -1 0 0.0723

loop_
_geom_angle_atom_site_label_1
_geom_angle_atom_site_label_2
_geom_angle_atom_site_label_3
_geom_angle
_geom_angle_site_symmetry_1
_geom_angle_site_symmetry_3
_geom_angle_publ_flag
Cl1 Ni1 Cl2 97.95(4) . . ?
O1 Ni1 Cl1 90.20(9) . . ?
O1 Ni1 Cl2 170.56(9) . . ?
O1 Ni1 O3 88.95(12) . . ?
O1 Ni1 N1 93.46(14) . . ?
O3 Ni1 Cl1 83.82(8) . . ?
O3 Ni1 Cl2 87.22(8) . . ?
O5 Ni1 Cl1 172.06(9) . . ?
O5 Ni1 Cl2 81.72(8) . . ?
O5 Ni1 O1 89.54(11) . . ?
O5 Ni1 O3 88.24(11) . . ?
O5 Ni1 N1 90.60(13) . . ?
N1 Ni1 Cl1 97.33(10) . . ?
N1 Ni1 Cl2 90.22(11) . . ?
N1 Ni1 O3 177.32(13) . . ?
Cl2 Ni2 Cl3 96.21(4) . . ?
O4 Ni2 Cl2 91.52(9) . . ?
O4 Ni2 Cl3 171.52(9) . . ?
O4 Ni2 O5 89.82(11) . . ?
O4 Ni2 O7 88.69(11) . . ?
O4 Ni2 N3 91.16(13) . . ?
O5 Ni2 Cl2 82.30(8) . . ?
O5 Ni2 Cl3 87.79(8) . . ?
O7 Ni2 Cl2 170.98(9) . . ?
O7 Ni2 Cl3 83.13(8) . . ?
O7 Ni2 O5 88.68(11) . . ?
N3 Ni2 Cl2 98.51(11) . . ?
N3 Ni2 Cl3 91.12(11) . . ?
N3 Ni2 O5 178.71(13) . . ?
N3 Ni2 O7 90.51(13) . . ?
Cl4 Ni3 Cl3 96.25(4) . . ?
O6 Ni3 Cl3 92.42(9) . . ?
O6 Ni3 Cl4 170.79(9) . . ?
O6 Ni3 O7 90.36(11) . . ?
O6 Ni3 O9 87.98(11) . . ?
O7 Ni3 Cl3 82.91(8) . . ?
O7 Ni3 Cl4 87.63(8) . . ?
O7 Ni3 O9 88.91(11) . . ?
O9 Ni3 Cl3 171.81(9) . . ?
O9 Ni3 Cl4 82.99(8) . . ?
N5 Ni3 Cl3 98.27(11) . . ?
N5 Ni3 Cl4 92.41(11) . . ?
N5 Ni3 O6 89.42(14) . . ?
N5 Ni3 O7 178.81(13) . . ?
N5 Ni3 O9 89.91(13) . . ?
Cl4 Ni4 Cl5 95.09(4) . . ?
O8 Ni4 Cl4 92.26(9) . . ?
O8 Ni4 Cl5 171.22(9) . . ?
O8 Ni4 O9 88.81(12) . . ?
O8 Ni4 O11 89.38(11) . . ?
O9 Ni4 Cl4 84.14(8) . . ?
O9 Ni4 Cl5 87.18(8) . . ?
O9 Ni4 O11 90.20(11) . . ?
O11 Ni4 Cl4 174.07(9) . . ?
O11 Ni4 Cl5 82.83(8) . . ?
N7 Ni4 Cl4 96.66(10) . . ?
N7 Ni4 Cl5 91.26(11) . . ?
N7 Ni4 O8 92.64(13) . . ?
N7 Ni4 O9 178.31(13) . . ?
N7 Ni4 O11 88.95(13) . . ?
Cl6 Ni5 Cl5 95.27(4) . . ?
O10 Ni5 Cl5 91.64(9) . . ?
O10 Ni5 Cl6 173.07(9) . . ?
O10 Ni5 O11 89.63(12) . . ?
O10 Ni5 O13 90.02(12) . . ?
O10 Ni5 O15 85.95(14) . . ?
O10 Ni5 O15A 85.95(14) . . ?
O11 Ni5 Cl5 84.21(8) . . ?
O11 Ni5 Cl6 90.54(9) . . ?
O13 Ni5 Cl5 173.40(9) . . ?
O13 Ni5 Cl6 83.05(9) . . ?
O13 Ni5 O11 89.41(11) . . ?
O15 Ni5 Cl5 94.06(10) . . ?
O15 Ni5 Cl6 94.07(11) . . ?
O15 Ni5 O11 175.21(13) . . ?
O15 Ni5 O13 92.43(13) . . ?
O15A Ni5 Cl5 94.06(10) . . ?
O15A Ni5 Cl6 94.07(11) . . ?
O15A Ni5 O11 175.21(13) . . ?
O15A Ni5 O13 92.43(13) . . ?
Cl7 Ni6 Cl6 95.92(4) . . ?
O2 Ni6 Cl6 170.05(9) 5_566 . ?
O2 Ni6 Cl7 82.67(8) 5_566 . ?
O12 Ni6 Cl6 92.09(9) . . ?
O12 Ni6 Cl7 171.44(9) . . ?
O12 Ni6 O2 88.92(11) . 5_566 ?
O12 Ni6 O13 89.90(12) . . ?
O12 Ni6 N9 90.35(14) . . ?
O13 Ni6 Cl6 81.86(8) . . ?
O13 Ni6 Cl7 88.24(9) . . ?
O13 Ni6 O2 88.25(11) . 5_566 ?
N9 Ni6 Cl6 99.43(11) . . ?
N9 Ni6 Cl7 91.32(11) . . ?
N9 Ni6 O2 90.46(13) . 5_566 ?
N9 Ni6 O13 178.68(13) . . ?
Cl7 Ni7 Cl1 98.38(4) . 5_566 ?
O2 Ni7 Cl1 86.24(8) 5_566 5_566 ?
O2 Ni7 Cl7 83.21(8) 5_566 . ?
O3 Ni7 Cl1 81.67(8) 5_566 5_566 ?
O3 Ni7 Cl7 172.68(9) 5_566 . ?
O3 Ni7 O2 89.49(11) 5_566 5_566 ?
O14 Ni7 Cl1 169.36(9) . 5_566 ?
O14 Ni7 Cl7 90.92(9) . . ?
O14 Ni7 O2 89.76(12) . 5_566 ?
O14 Ni7 O3 88.44(11) . 5_566 ?
N11 Ni7 Cl1 90.42(11) . 5_566 ?
N11 Ni7 Cl7 97.98(11) . . ?
N11 Ni7 O2 176.59(13) . 5_566 ?
N11 Ni7 O3 89.34(13) . 5_566 ?
N11 Ni7 O14 93.41(13) . . ?
Ni1 Cl1 Ni7 83.82(3) . 5_566 ?
Ni2 Cl2 Ni1 83.48(3) . . ?
Ni2 Cl3 Ni3 83.21(3) . . ?
Ni4 Cl4 Ni3 83.36(3) . . ?
Ni5 Cl5 Ni4 82.56(3) . . ?
Ni5 Cl6 Ni6 83.75(4) . . ?
Ni7 Cl7 Ni6 85.11(4) . . ?
C31 O1 Ni1 130.1(3) . . ?
Ni7 O2 Ni6 102.47(12) 5_566 5_566 ?
C31 O2 Ni6 125.5(3) . 5_566 ?
C31 O2 Ni7 131.2(3) . 5_566 ?
Ni7 O3 Ni1 104.44(12) 5_566 . ?
C32 O3 Ni1 132.3(3) . . ?
C32 O3 Ni7 121.9(3) . 5_566 ?
C32 O4 Ni2 129.4(3) . . ?
Ni1 O5 Ni2 105.29(12) . . ?
C33 O5 Ni1 121.9(3) . . ?
C33 O5 Ni2 131.7(3) . . ?
C33 O6 Ni3 128.7(3) . . ?
Ni2 O7 Ni3 103.48(12) . . ?
C34 O7 Ni2 124.4(3) . . ?
C34 O7 Ni3 131.2(3) . . ?
C34 O8 Ni4 129.2(3) . . ?
Ni4 O9 Ni3 102.89(12) . . ?
C35 O9 Ni3 124.5(3) . . ?
C35 O9 Ni4 131.4(3) . . ?
C35 O10 Ni5 129.7(3) . . ?
Ni5 O11 Ni4 103.14(13) . . ?
C36 O11 Ni4 124.0(3) . . ?
C36 O11 Ni5 130.8(3) . . ?
C36 O12 Ni6 129.2(3) . . ?
Ni5 O13 Ni6 103.22(13) . . ?
C37 O13 Ni5 124.1(3) . . ?
C37 O13 Ni6 130.9(3) . . ?
C37 O14 Ni7 129.4(3) . . ?
Ni5 O15 H15 121.7 . . ?
C38 O15 Ni5 127.7(6) . . ?
C38 O15 H15 109.5 . . ?
O15 C38 H38A 109.5 . . ?
O15 C38 H38B 109.5 . . ?
O15 C38 H38C 109.5 . . ?
H38A C38 H38B 109.5 . . ?
H38A C38 H38C 109.5 . . ?
H38B C38 H38C 109.5 . . ?
Ni5 O15A H15A 106.9 . . ?
Ni5 O15A H15B 101.7 . . ?
H15A O15A H15B 107.5 . . ?
N2 N1 Ni1 118.1(3) . . ?
C3 N1 Ni1 137.7(3) . . ?
C3 N1 N2 104.2(4) . . ?
N1 N2 H2 123.5 . . ?
C1 N2 N1 113.1(4) . . ?
C1 N2 H2 123.5 . . ?
N4 N3 Ni2 118.6(3) . . ?
C8 N3 Ni2 136.4(3) . . ?
C8 N3 N4 105.0(4) . . ?
N3 N4 H4 124.1 . . ?
C6 N4 N3 111.7(4) . . ?
C6 N4 H4 124.1 . . ?
N6 N5 Ni3 117.0(3) . . ?
C11 N5 Ni3 137.0(3) . . ?
C11 N5 N6 105.6(4) . . ?
N5 N6 H6 123.9 . . ?
C13 N6 N5 112.1(4) . . ?
C13 N6 H6 123.9 . . ?
N8 N7 Ni4 119.6(3) . . ?
C18 N7 Ni4 135.2(3) . . ?
C18 N7 N8 105.0(3) . . ?
N7 N8 H8 123.7 . . ?
C16 N8 N7 112.5(4) . . ?
C16 N8 H8 123.7 . . ?
N10 N9 Ni6 119.1(3) . . ?
C21 N9 Ni6 136.0(3) . . ?
C21 N9 N10 104.6(4) . . ?
N9 N10 H10 123.8 . . ?
C23 N10 N9 112.4(4) . . ?
C23 N10 H10 123.8 . . ?
N12 N11 Ni7 117.8(3) . . ?
C26 N11 Ni7 137.2(3) . . ?
C26 N11 N12 104.9(4) . . ?
N11 N12 H12 123.7 . . ?
C28 N12 N11 112.5(4) . . ?
C28 N12 H12 123.7 . . ?
N2 C1 C2 105.5(4) . . ?
N2 C1 C4 121.8(4) . . ?
C2 C1 C4 132.6(5) . . ?
C1 C2 H2A 126.7 . . ?
C1 C2 C3 106.5(5) . . ?
C3 C2 H2A 126.7 . . ?
N1 C3 C2 110.8(4) . . ?
N1 C3 C5 120.5(5) . . ?
C2 C3 C5 128.7(5) . . ?
C1 C4 H4A 109.5 . . ?
C1 C4 H4B 109.5 . . ?
C1 C4 H4C 109.5 . . ?
H4A C4 H4B 109.5 . . ?
H4A C4 H4C 109.5 . . ?
H4B C4 H4C 109.5 . . ?
C3 C5 H5A 109.5 . . ?
C3 C5 H5B 109.5 . . ?
C3 C5 H5C 109.5 . . ?
H5A C5 H5B 109.5 . . ?
H5A C5 H5C 109.5 . . ?
H5B C5 H5C 109.5 . . ?
N4 C6 C7 106.6(4) . . ?
N4 C6 C9 120.9(5) . . ?
C7 C6 C9 132.5(5) . . ?
C6 C7 H7 126.3 . . ?
C6 C7 C8 107.3(4) . . ?
C8 C7 H7 126.3 . . ?
N3 C8 C7 109.3(4) . . ?
N3 C8 C10 121.6(4) . . ?
C7 C8 C10 129.0(5) . . ?
C6 C9 H9A 109.5 . . ?
C6 C9 H9B 109.5 . . ?
C6 C9 H9C 109.5 . . ?
H9A C9 H9B 109.5 . . ?
H9A C9 H9C 109.5 . . ?
H9B C9 H9C 109.5 . . ?
C8 C10 H10A 109.5 . . ?
C8 C10 H10B 109.5 . . ?
C8 C10 H10C 109.5 . . ?
H10A C10 H10B 109.5 . . ?
H10A C10 H10C 109.5 . . ?
H10B C10 H10C 109.5 . . ?
N5 C11 C12 109.3(5) . . ?
N5 C11 C14 122.4(5) . . ?
C12 C11 C14 128.3(5) . . ?
C11 C12 H12A 126.2 . . ?
C13 C12 C11 107.5(5) . . ?
C13 C12 H12A 126.2 . . ?
N6 C13 C12 105.4(4) . . ?
N6 C13 C15 121.2(5) . . ?
C12 C13 C15 133.4(5) . . ?
C11 C14 H14A 109.5 . . ?
C11 C14 H14B 109.5 . . ?
C11 C14 H14C 109.5 . . ?
H14A C14 H14B 109.5 . . ?
H14A C14 H14C 109.5 . . ?
H14B C14 H14C 109.5 . . ?
C13 C15 H15C 109.5 . . ?
C13 C15 H15D 109.5 . . ?
C13 C15 H15E 109.5 . . ?
H15C C15 H15D 109.5 . . ?
H15C C15 H15E 109.5 . . ?
H15D C15 H15E 109.5 . . ?
N8 C16 C17 106.3(4) . . ?
N8 C16 C19 121.6(4) . . ?
C17 C16 C19 132.1(4) . . ?
C16 C17 H17 126.8 . . ?
C16 C17 C18 106.4(4) . . ?
C18 C17 H17 126.8 . . ?
N7 C18 C17 109.7(4) . . ?
N7 C18 C20 122.4(4) . . ?
C17 C18 C20 127.9(4) . . ?
C16 C19 H19A 109.5 . . ?
C16 C19 H19B 109.5 . . ?
C16 C19 H19C 109.5 . . ?
H19A C19 H19B 109.5 . . ?
H19A C19 H19C 109.5 . . ?
H19B C19 H19C 109.5 . . ?
C18 C20 H20A 109.5 . . ?
C18 C20 H20B 109.5 . . ?
C18 C20 H20C 109.5 . . ?
H20A C20 H20B 109.5 . . ?
H20A C20 H20C 109.5 . . ?
H20B C20 H20C 109.5 . . ?
N9 C21 C22 110.2(4) . . ?
N9 C21 C24 122.2(5) . . ?
C22 C21 C24 127.6(5) . . ?
C21 C22 H22 126.8 . . ?
C23 C22 C21 106.5(5) . . ?
C23 C22 H22 126.8 . . ?
N10 C23 C22 106.2(4) . . ?
N10 C23 C25 122.5(4) . . ?
C22 C23 C25 131.3(5) . . ?
C21 C24 H24A 109.5 . . ?
C21 C24 H24B 109.5 . . ?
C21 C24 H24C 109.5 . . ?
H24A C24 H24B 109.5 . . ?
H24A C24 H24C 109.5 . . ?
H24B C24 H24C 109.5 . . ?
C23 C25 H25A 109.5 . . ?
C23 C25 H25B 109.5 . . ?
C23 C25 H25C 109.5 . . ?
H25A C25 H25B 109.5 . . ?
H25A C25 H25C 109.5 . . ?
H25B C25 H25C 109.5 . . ?
N11 C26 C27 109.8(4) . . ?
N11 C26 C29 121.8(4) . . ?
C27 C26 C29 128.5(4) . . ?
C26 C27 H27 126.9 . . ?
C28 C27 C26 106.2(4) . . ?
C28 C27 H27 126.9 . . ?
N12 C28 C27 106.5(4) . . ?
N12 C28 C30 121.4(5) . . ?
C27 C28 C30 132.0(5) . . ?
C26 C29 H29A 109.5 . . ?
C26 C29 H29B 109.5 . . ?
C26 C29 H29C 109.5 . . ?
H29A C29 H29B 109.5 . . ?
H29A C29 H29C 109.5 . . ?
H29B C29 H29C 109.5 . . ?
C28 C30 H30A 109.5 . . ?
C28 C30 H30B 109.5 . . ?
C28 C30 H30C 109.5 . . ?
H30A C30 H30B 109.5 . . ?
H30A C30 H30C 109.5 . . ?
H30B C30 H30C 109.5 . . ?
O1 C31 O2 126.8(4) . . ?
O1 C31 H31 116.6 . . ?
O2 C31 H31 116.6 . . ?
O3 C32 H32 116.5 . . ?
O4 C32 O3 127.1(4) . . ?
O4 C32 H32 116.5 . . ?
O5 C33 H33 116.5 . . ?
O6 C33 O5 127.0(4) . . ?
O6 C33 H33 116.5 . . ?
O7 C34 H34 116.5 . . ?
O8 C34 O7 126.9(4) . . ?
O8 C34 H34 116.5 . . ?
O9 C35 H35 116.7 . . ?
O10 C35 O9 126.6(4) . . ?
O10 C35 H35 116.7 . . ?
O11 C36 H36 116.2 . . ?
O12 C36 O11 127.5(4) . . ?
O12 C36 H36 116.2 . . ?
O13 C37 H37 116.3 . . ?
O14 C37 O13 127.3(4) . . ?
O14 C37 H37 116.3 . . ?
O16 C39 C40 120.1(8) . . ?
O16 C39 C41 120.6(8) . . ?
C40 C39 C41 119.3(9) . . ?
C39 C40 H40A 109.5 . . ?
C39 C40 H40B 109.5 . . ?
C39 C40 H40C 109.5 . . ?
H40A C40 H40B 109.5 . . ?
H40A C40 H40C 109.5 . . ?
H40B C40 H40C 109.5 . . ?
C39 C41 H41A 109.5 . . ?
C39 C41 H41B 109.5 . . ?
C39 C41 H41C 109.5 . . ?
H41A C41 H41B 109.5 . . ?
H41A C41 H41C 109.5 . . ?
H41B C41 H41C 109.5 . . ?
O17 C42 C43 128.0(12) . . ?
O17 C42 C44 121.2(13) . . ?
C43 C42 C44 110.0(9) . . ?
O17A C42A C43 136(3) . . ?
O17A C42A C44 113(2) . . ?
C44 C42A C43 109.4(15) . . ?
C42 C43 H43A 109.5 . . ?
C42 C43 H43B 109.5 . . ?
C42 C43 H43C 109.5 . . ?
C42A C43 H43D 109.5 . . ?
C42A C43 H43E 109.5 . . ?
C42A C43 H43F 109.5 . . ?
H43A C43 H43B 109.5 . . ?
H43A C43 H43C 109.5 . . ?
H43B C43 H43C 109.5 . . ?
H43D C43 H43E 109.5 . . ?
H43D C43 H43F 109.5 . . ?
H43E C43 H43F 109.5 . . ?
C42 C44 H44A 109.5 . . ?
C42 C44 H44B 109.5 . . ?
C42 C44 H44C 109.5 . . ?
C42A C44 H44D 109.5 . . ?
C42A C44 H44E 109.5 . . ?
C42A C44 H44F 109.5 . . ?
H44A C44 H44B 109.5 . . ?
H44A C44 H44C 109.5 . . ?
H44B C44 H44C 109.5 . . ?
H44D C44 H44E 109.5 . . ?
H44D C44 H44F 109.5 . . ?
H44E C44 H44F 109.5 . . ?

loop_
_geom_bond_atom_site_label_1
_geom_bond_atom_site_label_2
_geom_bond_distance
_geom_bond_site_symmetry_2
_geom_bond_publ_flag
Ni1 Cl1 2.3946(11) . ?
Ni1 Cl2 2.4841(11) . ?
Ni1 O1 2.059(3) . ?
Ni1 O3 2.066(3) . ?
Ni1 O5 2.039(3) . ?
Ni1 N1 2.066(4) . ?
Ni2 Cl2 2.4305(11) . ?
Ni2 Cl3 2.4335(11) . ?
Ni2 O4 2.033(3) . ?
Ni2 O5 2.077(3) . ?
Ni2 O7 2.060(3) . ?
Ni2 N3 2.056(4) . ?
Ni3 Cl3 2.4412(11) . ?
Ni3 Cl4 2.4396(11) . ?
Ni3 O6 2.034(3) . ?
Ni3 O7 2.062(3) . ?
Ni3 O9 2.078(3) . ?
Ni3 N5 2.033(4) . ?
Ni4 Cl4 2.4162(11) . ?
Ni4 Cl5 2.4673(11) . ?
Ni4 O8 2.043(3) . ?
Ni4 O9 2.051(3) . ?
Ni4 O11 2.060(3) . ?
Ni4 N7 2.027(4) . ?
Ni5 Cl5 2.4173(11) . ?
Ni5 Cl6 2.4029(12) . ?
Ni5 O10 2.043(3) . ?
Ni5 O11 2.054(3) . ?
Ni5 O13 2.044(3) . ?
Ni5 O15 2.044(3) . ?
Ni5 O15A 2.044(3) . ?
Ni6 Cl6 2.4292(11) . ?
Ni6 Cl7 2.4002(11) . ?
Ni6 O2 2.076(3) 5_566 ?
Ni6 O12 2.055(3) . ?
Ni6 O13 2.071(3) . ?
Ni6 N9 2.064(4) . ?
Ni7 Cl1 2.4859(11) 5_566 ?
Ni7 Cl7 2.3823(11) . ?
Ni7 O2 2.072(3) 5_566 ?
Ni7 O3 2.059(3) 5_566 ?
Ni7 O14 2.041(3) . ?
Ni7 N11 2.041(4) . ?
O1 C31 1.246(5) . ?
O2 C31 1.272(5) . ?
O3 C32 1.275(5) . ?
O4 C32 1.235(5) . ?
O5 C33 1.275(5) . ?
O6 C33 1.239(5) . ?
O7 C34 1.273(5) . ?
O8 C34 1.238(5) . ?
O9 C35 1.269(5) . ?
O10 C35 1.230(5) . ?
O11 C36 1.268(5) . ?
O12 C36 1.236(5) . ?
O13 C37 1.271(5) . ?
O14 C37 1.237(5) . ?
O15 H15 0.8400 . ?
O15 C38 1.418(11) . ?
C38 H38A 0.9800 . ?
C38 H38B 0.9800 . ?
C38 H38C 0.9800 . ?
O15A H15A 0.8593 . ?
O15A H15B 0.8578 . ?
N1 N2 1.360(5) . ?
N1 C3 1.324(6) . ?
N2 H2 0.8800 . ?
N2 C1 1.336(6) . ?
N3 N4 1.375(5) . ?
N3 C8 1.342(6) . ?
N4 H4 0.8800 . ?
N4 C6 1.347(6) . ?
N5 N6 1.365(5) . ?
N5 C11 1.335(6) . ?
N6 H6 0.8800 . ?
N6 C13 1.343(6) . ?
N7 N8 1.360(5) . ?
N7 C18 1.348(6) . ?
N8 H8 0.8800 . ?
N8 C16 1.346(6) . ?
N9 N10 1.367(5) . ?
N9 C21 1.337(6) . ?
N10 H10 0.8800 . ?
N10 C23 1.343(6) . ?
N11 N12 1.355(5) . ?
N11 C26 1.347(6) . ?
N12 H12 0.8800 . ?
N12 C28 1.341(6) . ?
C1 C2 1.366(7) . ?
C1 C4 1.488(7) . ?
C2 H2A 0.9500 . ?
C2 C3 1.390(7) . ?
C3 C5 1.502(8) . ?
C4 H4A 0.9800 . ?
C4 H4B 0.9800 . ?
C4 H4C 0.9800 . ?
C5 H5A 0.9800 . ?
C5 H5B 0.9800 . ?
C5 H5C 0.9800 . ?
C6 C7 1.351(8) . ?
C6 C9 1.494(7) . ?
C7 H7 0.9500 . ?
C7 C8 1.406(7) . ?
C8 C10 1.490(7) . ?
C9 H9A 0.9800 . ?
C9 H9B 0.9800 . ?
C9 H9C 0.9800 . ?
C10 H10A 0.9800 . ?
C10 H10B 0.9800 . ?
C10 H10C 0.9800 . ?
C11 C12 1.391(7) . ?
C11 C14 1.492(7) . ?
C12 H12A 0.9500 . ?
C12 C13 1.376(8) . ?
C13 C15 1.490(7) . ?
C14 H14A 0.9800 . ?
C14 H14B 0.9800 . ?
C14 H14C 0.9800 . ?
C15 H15C 0.9800 . ?
C15 H15D 0.9800 . ?
C15 H15E 0.9800 . ?
C16 C17 1.372(6) . ?
C16 C19 1.497(6) . ?
C17 H17 0.9500 . ?
C17 C18 1.409(6) . ?
C18 C20 1.494(6) . ?
C19 H19A 0.9800 . ?
C19 H19B 0.9800 . ?
C19 H19C 0.9800 . ?
C20 H20A 0.9800 . ?
C20 H20B 0.9800 . ?
C20 H20C 0.9800 . ?
C21 C22 1.401(7) . ?
C21 C24 1.484(7) . ?
C22 H22 0.9500 . ?
C22 C23 1.367(7) . ?
C23 C25 1.502(6) . ?
C24 H24A 0.9800 . ?
C24 H24B 0.9800 . ?
C24 H24C 0.9800 . ?
C25 H25A 0.9800 . ?
C25 H25B 0.9800 . ?
C25 H25C 0.9800 . ?
C26 C27 1.404(6) . ?
C26 C29 1.496(6) . ?
C27 H27 0.9500 . ?
C27 C28 1.367(7) . ?
C28 C30 1.495(7) . ?
C29 H29A 0.9800 . ?
C29 H29B 0.9800 . ?
C29 H29C 0.9800 . ?
C30 H30A 0.9800 . ?
C30 H30B 0.9800 . ?
C30 H30C 0.9800 . ?
C31 H31 0.9500 . ?
C32 H32 0.9500 . ?
C33 H33 0.9500 . ?
C34 H34 0.9500 . ?
C35 H35 0.9500 . ?
C36 H36 0.9500 . ?
C37 H37 0.9500 . ?
O16 C39 1.282(10) . ?
C39 C40 1.451(12) . ?
C39 C41 1.460(11) . ?
C40 H40A 0.9800 . ?
C40 H40B 0.9800 . ?
C40 H40C 0.9800 . ?
C41 H41A 0.9800 . ?
C41 H41B 0.9800 . ?
C41 H41C 0.9800 . ?
O17 C42 1.197(12) . ?
O17A C42A 1.20(2) . ?
C42 C43 1.511(16) . ?
C42 C44 1.517(15) . ?
C42A C43 1.53(2) . ?
C42A C44 1.51(2) . ?
C43 H43A 0.9800 . ?
C43 H43B 0.9800 . ?
C43 H43C 0.9800 . ?
C43 H43D 0.9800 . ?
C43 H43E 0.9800 . ?
C43 H43F 0.9800 . ?
C44 H44A 0.9800 . ?
C44 H44B 0.9800 . ?
C44 H44C 0.9800 . ?
C44 H44D 0.9800 . ?
C44 H44E 0.9800 . ?
C44 H44F 0.9800 . ?

loop_
_geom_hbond_atom_site_label_D
_geom_hbond_atom_site_label_H
_geom_hbond_atom_site_label_A
_geom_hbond_distance_DH
_geom_hbond_distance_HA
_geom_hbond_distance_DA
_geom_hbond_angle_DHA
_geom_hbond_site_symmetry_A
_geom_hbond_publ_flag
O15 H15 O16 0.84 2.02 2.718(7) 140.3 . yes
O15A H15A O16 0.86 1.87 2.718(7) 167.3 . yes

loop_
_geom_torsion_atom_site_label_1
_geom_torsion_atom_site_label_2
_geom_torsion_atom_site_label_3
_geom_torsion_atom_site_label_4
_geom_torsion
_geom_torsion_site_symmetry_1
_geom_torsion_site_symmetry_2
_geom_torsion_site_symmetry_3
_geom_torsion_site_symmetry_4
_geom_torsion_publ_flag
Ni1 O1 C31 O2 -4.3(7) . . . . ?
Ni1 O3 C32 O4 -2.5(6) . . . . ?
Ni1 O5 C33 O6 168.9(3) . . . . ?
Ni1 N1 N2 C1 -176.6(3) . . . . ?
Ni1 N1 C3 C2 175.8(4) . . . . ?
Ni1 N1 C3 C5 -3.2(11) . . . . ?
Ni2 O4 C32 O3 6.0(6) . . . . ?
Ni2 O5 C33 O6 2.9(7) . . . . ?
Ni2 O7 C34 O8 -168.0(3) . . . . ?
Ni2 N3 N4 C6 -179.2(3) . . . . ?
Ni2 N3 C8 C7 178.6(4) . . . . ?
Ni2 N3 C8 C10 -2.1(8) . . . . ?
Ni3 O6 C33 O5 -7.7(7) . . . . ?
Ni3 O7 C34 O8 -1.1(6) . . . . ?
Ni3 O9 C35 O10 165.1(3) . . . . ?
Ni3 N5 N6 C13 173.0(3) . . . . ?
Ni3 N5 C11 C12 -171.6(4) . . . . ?
Ni3 N5 C11 C14 6.6(8) . . . . ?
Ni4 O8 C34 O7 8.2(6) . . . . ?
Ni4 O9 C35 O10 0.1(7) . . . . ?
Ni4 O11 C36 O12 -163.9(3) . . . . ?
Ni4 N7 N8 C16 174.9(3) . . . . ?
Ni4 N7 C18 C17 -174.4(3) . . . . ?
Ni4 N7 C18 C20 5.2(7) . . . . ?
Ni5 O10 C35 O9 -7.1(7) . . . . ?
Ni5 O11 C36 O12 -2.8(7) . . . . ?
Ni5 O13 C37 O14 165.7(3) . . . . ?
Ni6 O2 C31 O1 166.1(3) 5_566 . . . ?
Ni6 O12 C36 O11 4.6(7) . . . . ?
Ni6 O13 C37 O14 3.5(7) . . . . ?
Ni6 N9 N10 C23 175.6(3) . . . . ?
Ni6 N9 C21 C22 -174.4(4) . . . . ?
Ni6 N9 C21 C24 5.4(8) . . . . ?
Ni7 O2 C31 O1 -1.4(7) 5_566 . . . ?
Ni7 O3 C32 O4 -167.0(3) 5_566 . . . ?
Ni7 O14 C37 O13 -5.3(7) . . . . ?
Ni7 N11 N12 C28 178.2(3) . . . . ?
Ni7 N11 C26 C27 -176.7(4) . . . . ?
Ni7 N11 C26 C29 3.2(7) . . . . ?
N1 N2 C1 C2 -0.5(6) . . . . ?
N1 N2 C1 C4 177.1(4) . . . . ?
N2 N1 C3 C2 -0.8(7) . . . . ?
N2 N1 C3 C5 -179.8(7) . . . . ?
N2 C1 C2 C3 0.0(7) . . . . ?
N3 N4 C6 C7 0.5(6) . . . . ?
N3 N4 C6 C9 -178.2(5) . . . . ?
N4 N3 C8 C7 0.2(5) . . . . ?
N4 N3 C8 C10 179.5(5) . . . . ?
N4 C6 C7 C8 -0.3(6) . . . . ?
N5 N6 C13 C12 1.0(6) . . . . ?
N5 N6 C13 C15 -178.7(4) . . . . ?
N5 C11 C12 C13 -0.5(7) . . . . ?
N6 N5 C11 C12 1.1(6) . . . . ?
N6 N5 C11 C14 179.2(5) . . . . ?
N7 N8 C16 C17 1.2(5) . . . . ?
N7 N8 C16 C19 -177.1(4) . . . . ?
N8 N7 C18 C17 1.1(5) . . . . ?
N8 N7 C18 C20 -179.2(4) . . . . ?
N8 C16 C17 C18 -0.4(5) . . . . ?
N9 N10 C23 C22 -0.2(5) . . . . ?
N9 N10 C23 C25 179.0(4) . . . . ?
N9 C21 C22 C23 0.3(6) . . . . ?
N10 N9 C21 C22 -0.4(6) . . . . ?
N10 N9 C21 C24 179.4(5) . . . . ?
N11 N12 C28 C27 -1.2(6) . . . . ?
N11 N12 C28 C30 178.0(5) . . . . ?
N11 C26 C27 C28 -0.5(6) . . . . ?
N12 N11 C26 C27 -0.2(5) . . . . ?
N12 N11 C26 C29 179.6(4) . . . . ?
C1 C2 C3 N1 0.5(8) . . . . ?
C1 C2 C3 C5 179.4(8) . . . . ?
C3 N1 N2 C1 0.8(6) . . . . ?
C4 C1 C2 C3 -177.2(6) . . . . ?
C6 C7 C8 N3 0.1(6) . . . . ?
C6 C7 C8 C10 -179.2(5) . . . . ?
C8 N3 N4 C6 -0.5(5) . . . . ?
C9 C6 C7 C8 178.2(6) . . . . ?
C11 N5 N6 C13 -1.4(5) . . . . ?
C11 C12 C13 N6 -0.3(6) . . . . ?
C11 C12 C13 C15 179.4(6) . . . . ?
C14 C11 C12 C13 -178.5(6) . . . . ?
C16 C17 C18 N7 -0.5(5) . . . . ?
C16 C17 C18 C20 179.9(4) . . . . ?
C18 N7 N8 C16 -1.5(5) . . . . ?
C19 C16 C17 C18 177.7(5) . . . . ?
C21 N9 N10 C23 0.3(5) . . . . ?
C21 C22 C23 N10 -0.1(6) . . . . ?
C21 C22 C23 C25 -179.2(5) . . . . ?
C24 C21 C22 C23 -179.5(6) . . . . ?
C26 N11 N12 C28 0.9(5) . . . . ?
C26 C27 C28 N12 1.0(6) . . . . ?
C26 C27 C28 C30 -178.1(6) . . . . ?
C29 C26 C27 C28 179.6(5) . . . . ?

loop_
_exptl_oxdiff_crystal_face_indexfrac_h
_exptl_oxdiff_crystal_face_indexfrac_k
_exptl_oxdiff_crystal_face_indexfrac_l
_exptl_oxdiff_crystal_face_x
_exptl_oxdiff_crystal_face_y
_exptl_oxdiff_crystal_face_z
1.0005 0.0006 0.0000 0.0054 -0.0160 0.0090
-1.0005 -0.0006 -0.0000 -0.0054 0.0160 -0.0090
-0.0073 -1.0004 2.0004 -0.0256 0.0512 0.1056
0.0073 1.0004 -2.0004 0.0256 -0.0512 -0.1056
-1.9936 0.9992 -2.0004 0.0149 -0.0193 -0.1236
-0.0004 0.9998 -0.0002 0.0183 0.0052 -0.0016
0.0004 -0.9998 0.0002 -0.0183 -0.0052 0.0016

loop_
_smtbx_masks_void_nr
_smtbx_masks_void_average_x
_smtbx_masks_void_average_y
_smtbx_masks_void_average_z
_smtbx_masks_void_volume
_smtbx_masks_void_count_electrons
_smtbx_masks_void_content
1 0.000 0.000 -0.409 560.6 66.8 '2 C3H6O'
2 0.000 0.500 -0.208 560.6 66.8 '2 C3H6O'
3 0.115 0.736 0.827 26.5 0.0 ?
4 0.250 0.250 -0.951 834.7 0.0 ?
5 0.236 0.885 0.327 26.5 0.0 ?
6 0.264 0.615 0.327 26.5 0.0 ?
7 0.500 0.000 -0.763 560.6 65.3 '2 C3H6O'
8 0.385 0.764 0.827 26.5 0.0 ?
9 0.500 0.500 -0.725 560.6 65.3 '2 C3H6O'
10 0.615 0.236 0.173 26.5 0.0 ?
11 0.750 0.750 -0.436 834.7 0.0 ?
12 0.736 0.385 0.673 26.5 0.0 ?
13 0.764 0.115 0.673 26.5 0.0 ?
14 0.885 0.264 0.173 26.5 0.0 ?
